data_2101410
loop_
_publ_author_name
'Sheldrick, G. M.'
'Heine, A.'
'Schmidt-B\"ase, K.'
'Pohl, E.'
'Jones, P. G.'
'Paulus, E.'
'Waring, M. J.'

_publ_section_title
;
 Structures of quinoxaline antibiotics
;
_journal_issue 6
_journal_name_full 'Acta Crystallographica Section B'
_journal_page_first 987
_journal_page_last 999
_journal_paper_doi 10.1107/S010876819401503X
_journal_volume 51
_journal_year 1995
_chemical_formula_moiety 'C50 H62 N12 O12 S2, H Cl, 2(C3 H7 N O)'
_chemical_formula_sum 'C56 H77 Cl N14 O14 S2'
_chemical_formula_weight 1269.89
_chemical_name_common 'Triostin A'
_chemical_name_systematic
;
 ?
;
_space_group_IT_number 20
_symmetry_cell_setting orthorhombic
_symmetry_space_group_name_Hall 'C 2c 2'
_symmetry_space_group_name_H-M 'C 2 2 21'
_audit_creation_method SHELXL
_cell_angle_alpha 90.00
_cell_angle_beta 90.00
_cell_angle_gamma 90.00
_cell_formula_units_Z 4
_cell_length_a 10.622(10)
_cell_length_b 17.035(17)
_cell_length_c 35.21(3)
_cell_measurement_reflns_used 25
_cell_measurement_temperature 153(2)
_cell_measurement_theta_max 12.5
_cell_measurement_theta_min 10.0
_cell_volume 6371(10)
_computing_cell_refinement 'Stoe DIF4'
_computing_data_collection 'Stoe DIF4'
_computing_data_reduction 'Stoe REDU4'
_computing_molecular_graphics 'Siemens SHELXTL-PC'
_computing_publication_material SHELXL-93
_computing_structure_refinement 'SHELXL-93 (Sheldrick, 1993)'
_computing_structure_solution 'SHELXS-86 (Sheldrick, 1990)'
_diffrn_ambient_temperature 153(2)
_diffrn_measurement_device 'Stoe-Siemens AED 4-circle diffractometer'
_diffrn_measurement_method 'Profile fitted 2\q/\w scans (Clegg, 1981)'
_diffrn_radiation_monochromator graphite
_diffrn_radiation_source 'fine-focus sealed tube'
_diffrn_radiation_type MoK\a
_diffrn_radiation_wavelength 0.71073
_diffrn_reflns_av_R_equivalents 0.0912
_diffrn_reflns_av_sigmaI/netI 0.1246
_diffrn_reflns_limit_h_max 11
_diffrn_reflns_limit_h_min -11
_diffrn_reflns_limit_k_max 18
_diffrn_reflns_limit_k_min -18
_diffrn_reflns_limit_l_max 17
_diffrn_reflns_limit_l_min -33
_diffrn_reflns_number 5578
_diffrn_reflns_theta_max 22.54
_diffrn_reflns_theta_min 4.01
_diffrn_standards_decay_% 0
_diffrn_standards_interval_count 100
_diffrn_standards_number 3
_exptl_absorpt_coefficient_mu 0.199
_exptl_absorpt_correction_type none
_exptl_crystal_colour Colourless
_exptl_crystal_density_diffrn 1.324
_exptl_crystal_description Blocks
_exptl_crystal_F_000 2688
_exptl_crystal_size_max 0.3
_exptl_crystal_size_mid 0.2
_exptl_crystal_size_min 0.2
_refine_diff_density_max 0.249
_refine_diff_density_min -0.249
_refine_ls_abs_structure_details 'Flack H D (1983), Acta Cryst. A39, 876-881'
_refine_ls_abs_structure_Flack 0.5(2)
_refine_ls_extinction_method none
_refine_ls_goodness_of_fit_all 1.068
_refine_ls_goodness_of_fit_obs 1.130
_refine_ls_matrix_type full
_refine_ls_number_parameters 404
_refine_ls_number_reflns 3402
_refine_ls_number_restraints 367
_refine_ls_restrained_S_all 1.055
_refine_ls_restrained_S_obs 1.043
_refine_ls_R_factor_all 0.1319
_refine_ls_R_factor_obs 0.0754
_refine_ls_shift/esd_max 0.000
_refine_ls_shift/esd_mean 0.000
_refine_ls_structure_factor_coef Fsqd
_refine_ls_weighting_details 'w=1/[\s^2^(Fo^2^)+(0.0950P)^2^+0.0000P] where P=(Fo^2^+2Fc^2^)/3'
_refine_ls_weighting_scheme calc
_refine_ls_wR_factor_all 0.2084
_refine_ls_wR_factor_obs 0.1641
_reflns_number_observed 2164
_reflns_number_total 3413
_reflns_observed_criterion >2sigma(I)
_cod_data_source_file he0091.cif
_cod_data_source_block triosic
_cod_depositor_comments
;
The following automatic conversions were performed:
'_symmetry_cell_setting' value 'Orthorhombic' changed to 'orthorhombic'
according to '/home/saulius/struct/CIF-dictionaries/cif_core.dic'
dictionary named 'cif_core.dic' version 2.4.1 from 2010-06-29.

Automatic conversion script
Id: cif_fix_enum 1527 2010-12-29 10:47:43Z saulius 

The following automatic conversions were performed:

'_symmetry_cell_setting' value 'Orthorhombic' changed to
'orthorhombic' according to
/home/saulius/struct/CIF-dictionaries/cif_core.dic dictionary named
'cif_core.dic' version 2.4.1 from 2010-06-29.

Automatic conversion script
Id: cif_fix_values 1715 2011-07-08 13:25:40Z adriana 

The following automatic conversions were performed:

'_refine_ls_weighting_scheme' value 'calc
w=1/[\s^2^(Fo^2^)+(0.0950P)^2^+0.0000P] where P=(Fo^2^+2Fc^2^)/3' was
changed to 'calc'. New tag '_refine_ls_weighting_details' was
created. The value of the new tag was set to
'w=1/[\s^2^(Fo^2^)+(0.0950P)^2^+0.0000P] where P=(Fo^2^+2Fc^2^)/3'.

Automatic conversion script
Id: cif_fix_values 3143 2015-03-26 13:38:13Z robertas 
;
_cod_original_cell_volume 6371.(10)
_cod_original_sg_symbol_H-M C222(1)
_cod_database_code 2101410

loop_
_symmetry_equiv_pos_as_xyz
'x, y, z'
'-x, -y, z+1/2'
'-x, y, -z+1/2'
'x, -y, -z'
'x+1/2, y+1/2, z'
'-x+1/2, -y+1/2, z+1/2'
'-x+1/2, y+1/2, -z+1/2'
'x+1/2, -y+1/2, -z'

loop_
_atom_site_aniso_label
_atom_site_aniso_U_11
_atom_site_aniso_U_22
_atom_site_aniso_U_33
_atom_site_aniso_U_12
_atom_site_aniso_U_13
_atom_site_aniso_U_23
S1 0.0321(11) 0.075(2) 0.052(2) -0.0032(14) -0.0071(13) -0.003(2)
C1 0.042(5) 0.066(6) 0.036(6) -0.007(5) -0.001(5) 0.005(6)
C2 0.030(4) 0.057(6) 0.014(5) -0.001(4) 0.003(4) 0.007(5)
N1 0.049(4) 0.052(5) 0.024(4) 0.008(4) -0.008(4) 0.000(4)
C24 0.054(5) 0.057(6) 0.046(7) 0.009(5) -0.023(6) -0.003(5)
C3 0.067(6) 0.049(6) 0.052(7) 0.016(6) -0.023(6) -0.008(6)
O1 0.119(7) 0.058(5) 0.107(7) 0.040(5) -0.086(6) -0.031(5)
C4 0.049(5) 0.056(6) 0.048(6) 0.001(5) -0.019(5) 0.001(5)
C5 0.054(6) 0.117(10) 0.032(7) 0.002(7) -0.001(5) -0.002(7)
N2 0.037(4) 0.072(6) 0.036(5) -0.006(4) -0.010(4) -0.015(4)
C6 0.046(6) 0.058(6) 0.044(6) 0.000(5) -0.011(5) 0.000(5)
O2 0.035(4) 0.073(5) 0.096(6) 0.001(4) -0.006(4) -0.019(4)
C7 0.034(5) 0.046(6) 0.051(7) -0.001(5) -0.002(4) 0.000(5)
N3 0.044(4) 0.058(5) 0.039(5) -0.008(4) -0.006(4) 0.007(4)
C8 0.055(6) 0.052(6) 0.042(7) 0.000(5) -0.003(5) -0.007(6)
O3 0.046(4) 0.073(5) 0.068(5) -0.005(4) -0.012(4) 0.003(5)
C9 0.044(5) 0.051(6) 0.014(6) 0.001(5) 0.003(4) -0.006(5)
C10 0.054(6) 0.060(6) 0.031(6) 0.009(5) 0.009(5) -0.009(5)
N4 0.030(4) 0.102(7) 0.044(6) -0.004(5) -0.002(4) -0.002(5)
C11 0.046(6) 0.061(6) 0.048(7) -0.011(5) 0.005(5) -0.006(6)
C12 0.044(6) 0.108(8) 0.058(8) -0.027(7) -0.002(6) 0.005(7)
C13 0.073(8) 0.090(8) 0.066(9) -0.032(7) 0.010(7) 0.009(7)
C14 0.068(7) 0.095(8) 0.046(8) -0.018(6) 0.000(6) -0.005(7)
C15 0.061(6) 0.081(7) 0.052(8) -0.013(6) -0.005(6) 0.017(7)
C16 0.045(5) 0.075(7) 0.022(6) -0.019(5) 0.001(4) 0.006(6)
N5 0.045(4) 0.066(5) 0.025(5) -0.008(4) 0.004(4) 0.002(4)
C17 0.045(5) 0.061(6) 0.057(8) 0.005(5) 0.001(5) 0.003(5)
O4 0.042(3) 0.053(4) 0.040(4) 0.005(3) 0.004(3) 0.006(3)
C18 0.052(6) 0.054(6) 0.030(6) -0.003(5) 0.002(5) -0.009(5)
O5 0.085(5) 0.080(5) 0.056(5) 0.024(4) 0.042(4) 0.004(4)
C19 0.047(5) 0.047(6) 0.044(6) 0.006(5) 0.003(5) -0.008(5)
C20 0.049(6) 0.075(7) 0.032(6) 0.001(5) -0.016(5) -0.007(5)
C21 0.064(7) 0.091(9) 0.082(9) -0.022(6) -0.014(6) 0.014(7)
C22 0.078(8) 0.100(9) 0.064(8) 0.007(7) -0.020(7) -0.008(7)
N6 0.040(4) 0.070(5) 0.024(4) 0.008(4) 0.004(4) -0.012(4)
C25 0.034(5) 0.078(7) 0.030(6) 0.006(5) -0.010(4) 0.003(5)
C23 0.039(5) 0.059(7) 0.035(6) 0.003(5) -0.001(5) -0.003(5)
O6 0.040(4) 0.074(5) 0.039(4) 0.014(3) 0.004(3) -0.007(3)
O7 0.089(7) 0.322(18) 0.076(8) -0.124(10) 0.025(6) -0.054(9)
C26 0.063(9) 0.25(2) 0.041(9) -0.020(10) -0.007(7) 0.020(11)
N7 0.050(6) 0.117(8) 0.099(9) 0.007(5) 0.016(6) 0.006(7)
C27 0.088(8) 0.087(9) 0.094(11) 0.024(7) 0.020(8) 0.007(8)
C28 0.146(13) 0.096(9) 0.128(14) 0.019(9) 0.079(11) 0.048(10)
Cl1 0.132(7) 0.147(7) 0.089(6) -0.005(6) 0.002(5) -0.011(4)

loop_
_atom_site_label
_atom_site_fract_x
_atom_site_fract_y
_atom_site_fract_z
_atom_site_U_iso_or_equiv
_atom_site_thermal_displace_type
_atom_site_calc_flag
_atom_site_refinement_flags
_atom_site_occupancy
_atom_site_type_symbol
S1 0.1643(2) 0.5516(2) 0.51466(8) 0.0530(7) Uani d . 1 S
C1 0.0511(7) 0.6140(5) 0.4894(3) 0.048(3) Uani d U 1 C
H1A 0.0852(7) 0.6679(5) 0.4876(3) 0.057 Uiso calc R 1 H
H1B 0.0398(7) 0.5938(5) 0.4633(3) 0.057 Uiso calc R 1 H
C2 -0.0780(7) 0.6164(5) 0.5096(2) 0.034(2) Uani d DU 1 C
H2 -0.1070(7) 0.5613(5) 0.5138(2) 0.041 Uiso calc R 1 H
N1 -0.1699(6) 0.6562(4) 0.4853(2) 0.041(2) Uani d DU 1 N
C24 -0.1730(9) 0.7403(5) 0.4826(3) 0.052(3) Uani d DU 1 C
H24A -0.131(5) 0.7632(5) 0.5049(8) 0.078 Uiso calc R 1 H
H24B -0.2606(9) 0.7582(6) 0.4816(16) 0.078 Uiso calc R 1 H
H24C -0.129(5) 0.7570(5) 0.4595(8) 0.078 Uiso calc R 1 H
C3 -0.2262(10) 0.6064(6) 0.4594(3) 0.056(3) Uani d DU 1 C
O1 -0.1996(8) 0.5383(4) 0.4574(2) 0.094(3) Uani d DU 1 O
C4 -0.3340(8) 0.6383(6) 0.4339(3) 0.051(2) Uani d DU 1 C
H4 -0.3241(8) 0.6962(6) 0.4302(3) 0.061 Uiso calc R 1 H
C5 -0.4577(9) 0.6210(7) 0.4542(3) 0.068(3) Uani d U 1 C
H5A -0.5282(10) 0.640(4) 0.4388(10) 0.102 Uiso calc R 1 H
H5B -0.458(3) 0.647(3) 0.4789(9) 0.102 Uiso calc R 1 H
H5C -0.466(3) 0.5642(8) 0.4579(17) 0.102 Uiso calc R 1 H
N2 -0.3303(7) 0.5994(5) 0.3980(2) 0.048(2) Uani d DU 1 N
H2A -0.3958(7) 0.5722(5) 0.3902(2) 0.058 Uiso calc R 1 H
C6 -0.2243(10) 0.6045(6) 0.3758(3) 0.049(2) Uani d DU 1 C
O2 -0.1345(6) 0.6457(4) 0.3858(2) 0.068(2) Uani d DU 1 O
C7 -0.2202(7) 0.5586(5) 0.3403(3) 0.043(2) Uani d DU 1 C
H7 -0.1960(7) 0.5963(5) 0.3198(3) 0.052 Uiso calc R 1 H
N3 -0.3361(7) 0.5213(4) 0.3277(2) 0.047(2) Uani d DU 1 N
H3 -0.3482(7) 0.4712(4) 0.3326(2) 0.056 Uiso calc R 1 H
C8 -0.4251(9) 0.5612(7) 0.3088(2) 0.050(3) Uani d DU 1 C
O3 -0.4238(6) 0.6297(5) 0.3006(2) 0.062(2) Uani d DU 1 O
C9 -0.5332(8) 0.5079(6) 0.2955(2) 0.036(2) Uani d DU 1 C
C10 -0.6458(9) 0.5427(6) 0.2814(2) 0.048(2) Uani d DU 1 C
H10 -0.6521(9) 0.5983(6) 0.2800(2) 0.058 Uiso calc R 1 H
N4 -0.7408(6) 0.4993(6) 0.2703(2) 0.059(2) Uani d DU 1 N
H4A -0.8111(6) 0.5208(6) 0.2622(2) 0.070 Uiso calc PR 0.50 H
C11 -0.7275(9) 0.4197(6) 0.2717(2) 0.052(3) Uani d DU 1 C
C12 -0.8261(10) 0.3687(8) 0.2596(3) 0.070(3) Uani d DU 1 C
H12 -0.9027(10) 0.3900(8) 0.2503(3) 0.084 Uiso calc R 1 H
C13 -0.8107(12) 0.2920(8) 0.2615(3) 0.076(3) Uani d DU 1 C
H13 -0.8778(12) 0.2590(8) 0.2536(3) 0.092 Uiso calc R 1 H
C14 -0.6986(10) 0.2567(8) 0.2748(2) 0.070(3) Uani d DU 1 C
H14 -0.6904(10) 0.2012(8) 0.2756(2) 0.084 Uiso calc R 1 H
C15 -0.6039(10) 0.3032(7) 0.2864(3) 0.065(3) Uani d DU 1 C
H15 -0.5279(10) 0.2802(7) 0.2953(3) 0.078 Uiso calc R 1 H
C16 -0.6157(8) 0.3853(7) 0.2856(2) 0.047(2) Uani d DU 1 C
N5 -0.5174(7) 0.4325(5) 0.2985(2) 0.045(2) Uani d DU 1 N
C17 -0.1169(8) 0.4973(6) 0.3414(3) 0.054(3) Uani d U 1 C
H17A -0.1014(8) 0.4761(6) 0.3157(3) 0.065 Uiso calc R 1 H
H17B -0.0378(8) 0.5207(6) 0.3511(3) 0.065 Uiso calc R 1 H
O4 -0.1586(6) 0.4355(4) 0.3664(2) 0.045(2) Uani d DU 1 O
C18 -0.1021(9) 0.3673(6) 0.3631(3) 0.045(2) Uani d DU 1 C
O5 -0.0260(7) 0.3524(4) 0.3393(2) 0.074(2) Uani d DU 1 O
C19 -0.1510(9) 0.3047(6) 0.3913(3) 0.046(2) Uani d DU 1 C
H19 -0.0833(9) 0.2643(6) 0.3936(3) 0.055 Uiso calc R 1 H
C20 -0.2701(9) 0.2615(6) 0.3763(3) 0.052(3) Uani d U 1 C
H20 -0.3417(9) 0.2996(6) 0.3759(3) 0.062 Uiso calc R 1 H
C21 -0.3039(10) 0.1949(7) 0.4028(4) 0.079(4) Uani d U 1 C
H21A -0.305(7) 0.2141(12) 0.4290(4) 0.118 Uiso calc R 1 H
H21B -0.242(4) 0.1528(19) 0.4003(16) 0.118 Uiso calc R 1 H
H21C -0.387(3) 0.175(3) 0.3962(14) 0.118 Uiso calc R 1 H
C22 -0.2501(10) 0.2314(7) 0.3363(3) 0.081(4) Uani d U 1 C
H22A -0.315(4) 0.192(3) 0.3303(8) 0.121 Uiso calc R 1 H
H22B -0.167(3) 0.207(4) 0.3344(6) 0.121 Uiso calc R 1 H
H22C -0.256(7) 0.2753(10) 0.3184(4) 0.121 Uiso calc R 1 H
N6 -0.1688(7) 0.3376(4) 0.4288(2) 0.045(2) Uani d DU 1 N
C25 -0.2889(7) 0.3755(6) 0.4378(3) 0.048(3) Uani d DU 1 C
H25A -0.320(3) 0.403(3) 0.4153(5) 0.071 Uiso calc R 1 H
H25B -0.2767(13) 0.413(2) 0.4586(11) 0.071 Uiso calc R 1 H
H25C -0.3503(16) 0.3356(7) 0.4454(15) 0.071 Uiso calc R 1 H
C23 -0.0681(9) 0.3431(5) 0.4520(3) 0.044(2) Uani d DU 1 C
O6 0.0351(6) 0.3132(4) 0.4419(2) 0.051(2) Uani d DU 1 O
O7 -0.5376(10) 0.4892(10) 0.3892(3) 0.162(7) Uani d DU 1 O
C26 -0.5846(15) 0.4309(13) 0.3868(3) 0.118(6) Uani d DU 1 C
H26 -0.5281(15) 0.3884(13) 0.3906(3) 0.142 Uiso calc R 1 H
N7 -0.6953(9) 0.4086(7) 0.3803(3) 0.089(3) Uani d DU 1 N
C27 -0.7905(11) 0.4703(7) 0.3741(4) 0.090(4) Uani d DU 1 C
H27A -0.842(5) 0.457(3) 0.3520(15) 0.134 Uiso calc R 1 H
H27B -0.7483(11) 0.5206(12) 0.370(3) 0.134 Uiso calc R 1 H
H27C -0.844(5) 0.475(4) 0.3966(10) 0.134 Uiso calc R 1 H
C28 -0.7323(15) 0.3299(8) 0.3779(4) 0.123(6) Uani d DU 1 C
H28A -0.798(7) 0.3194(18) 0.397(2) 0.185 Uiso calc R 1 H
H28B -0.660(3) 0.2960(8) 0.383(3) 0.185 Uiso calc R 1 H
H28C -0.766(9) 0.3192(17) 0.3525(10) 0.185 Uiso calc R 1 H
Cl1 -0.9818(8) 0.5808(5) 0.2687(2) 0.123(3) Uani d P 0.50 Cl

loop_
_atom_type_symbol
_atom_type_description
_atom_type_scat_dispersion_real
_atom_type_scat_dispersion_imag
_atom_type_scat_source
C C 0.0033 0.0016 'International Tables Vol C Tables 4.2.6.8 and 6.1.1.4'
H H 0.0000 0.0000 'International Tables Vol C Tables 4.2.6.8 and 6.1.1.4'
N N 0.0061 0.0033 'International Tables Vol C Tables 4.2.6.8 and 6.1.1.4'
O O 0.0106 0.0060 'International Tables Vol C Tables 4.2.6.8 and 6.1.1.4'
S S 0.1246 0.1234 'International Tables Vol C Tables 4.2.6.8 and 6.1.1.4'
Cl Cl 0.1484 0.1585 'International Tables Vol C Tables 4.2.6.8 and 6.1.1.4'

loop_
_geom_angle_atom_site_label_1
_geom_angle_atom_site_label_2
_geom_angle_atom_site_label_3
_geom_angle_site_symmetry_1
_geom_angle_site_symmetry_3
_geom_angle
C1 S1 S1 . 4_566 104.7(3)
C2 C1 S1 . . 112.1(6)
N1 C2 C23 . 4_566 110.8(7)
N1 C2 C1 . . 109.7(6)
C23 C2 C1 4_566 . 111.1(7)
C3 N1 C24 . . 124.0(7)
C3 N1 C2 . . 113.0(7)
C24 N1 C2 . . 121.0(7)
O1 C3 N1 . . 122.1(9)
O1 C3 C4 . . 118.6(9)
N1 C3 C4 . . 119.2(9)
N2 C4 C5 . . 110.4(8)
N2 C4 C3 . . 109.2(8)
C5 C4 C3 . . 107.2(8)
C6 N2 C4 . . 119.8(8)
O2 C6 N2 . . 120.4(9)
O2 C6 C7 . . 121.3(9)
N2 C6 C7 . . 118.2(9)
N3 C7 C6 . . 117.7(8)
N3 C7 C17 . . 108.7(7)
C6 C7 C17 . . 111.3(8)
C8 N3 C7 . . 121.8(8)
O3 C8 N3 . . 127.1(9)
O3 C8 C9 . . 120.7(9)
N3 C8 C9 . . 112.2(9)
N5 C9 C10 . . 123.2(9)
N5 C9 C8 . . 117.6(8)
C10 C9 C8 . . 119.1(9)
N4 C10 C9 . . 121.0(10)
C10 N4 C11 . . 118.0(9)
N4 C11 C16 . . 120.8(9)
N4 C11 C12 . . 121.2(10)
C16 C11 C12 . . 118.0(10)
C13 C12 C11 . . 119.8(12)
C12 C13 C14 . . 122.9(12)
C15 C14 C13 . . 118.7(11)
C14 C15 C16 . . 120.9(10)
N5 C16 C15 . . 120.1(9)
N5 C16 C11 . . 120.2(10)
C15 C16 C11 . . 119.6(9)
C9 N5 C16 . . 116.6(8)
O4 C17 C7 . . 107.3(7)
C18 O4 C17 . . 116.8(7)
O5 C18 O4 . . 124.1(9)
O5 C18 C19 . . 122.1(9)
O4 C18 C19 . . 113.6(8)
N6 C19 C18 . . 111.3(8)
N6 C19 C20 . . 112.8(8)
C18 C19 C20 . . 112.5(8)
C21 C20 C22 . . 110.7(10)
C21 C20 C19 . . 109.8(8)
C22 C20 C19 . . 111.3(8)
C23 N6 C19 . . 118.5(7)
C23 N6 C25 . . 121.9(7)
C19 N6 C25 . . 118.8(7)
O6 C23 N6 . . 119.3(8)
O6 C23 C2 . 4_566 119.6(8)
N6 C23 C2 . 4_566 121.1(8)
O7 C26 N7 . . 135.(2)
C26 N7 C28 . . 124.3(15)
C26 N7 C27 . . 116.9(14)
C28 N7 C27 . . 118.8(11)

loop_
_geom_bond_atom_site_label_1
_geom_bond_atom_site_label_2
_geom_bond_site_symmetry_2
_geom_bond_distance
S1 C1 . 1.833(9)
S1 S1 4_566 2.040(5)
C1 C2 . 1.544(11)
C2 N1 . 1.463(10)
C2 C23 4_566 1.521(12)
N1 C3 . 1.381(12)
N1 C24 . 1.437(10)
C3 O1 . 1.196(11)
C3 C4 . 1.554(13)
C4 N2 . 1.425(11)
C4 C5 . 1.525(13)
N2 C6 . 1.374(12)
C6 O2 . 1.235(10)
C6 C7 . 1.477(13)
C7 N3 . 1.455(10)
C7 C17 . 1.515(11)
N3 C8 . 1.341(12)
C8 O3 . 1.202(11)
C8 C9 . 1.537(13)
C9 N5 . 1.299(11)
C9 C10 . 1.425(12)
C10 N4 . 1.312(11)
N4 C11 . 1.364(12)
C11 C16 . 1.413(14)
C11 C12 . 1.424(14)
C12 C13 . 1.32(2)
C13 C14 . 1.41(2)
C14 C15 . 1.344(13)
C15 C16 . 1.404(15)
C16 N5 . 1.393(11)
C17 O4 . 1.441(11)
O4 C18 . 1.313(11)
C18 O5 . 1.194(10)
C18 C19 . 1.546(14)
C19 N6 . 1.447(11)
C19 C20 . 1.556(13)
C20 C21 . 1.512(14)
C20 C22 . 1.512(15)
N6 C23 . 1.350(11)
N6 C25 . 1.464(11)
C23 O6 . 1.261(10)
C23 C2 4_566 1.521(12)
O7 C26 . 1.11(2)
C26 N7 . 1.26(2)
N7 C28 . 1.40(2)
N7 C27 . 1.475(14)
Cl1 Cl1 3_355 1.37(2)

loop_
_geom_torsion_atom_site_label_1
_geom_torsion_atom_site_label_2
_geom_torsion_atom_site_label_3
_geom_torsion_atom_site_label_4
_geom_torsion_site_symmetry_1
_geom_torsion_site_symmetry_2
_geom_torsion_site_symmetry_3
_geom_torsion_site_symmetry_4
_geom_torsion
S1 S1 C1 C2 4_566 . . . 100.3(6)
S1 C1 C2 N1 . . . . -170.9(6)
S1 C1 C2 C23 . . . 4_566 66.2(9)
C23 C2 N1 C3 4_566 . . . -151.4(8)
C1 C2 N1 C3 . . . . 85.5(9)
C23 C2 N1 C24 4_566 . . . 44.2(10)
C1 C2 N1 C24 . . . . -78.8(10)
C24 N1 C3 O1 . . . . 163.1(11)
C2 N1 C3 O1 . . . . -0.7(14)
C24 N1 C3 C4 . . . . -21.2(13)
C2 N1 C3 C4 . . . . 175.0(8)
O1 C3 C4 N2 . . . . -36.4(13)
N1 C3 C4 N2 . . . . 147.7(9)
O1 C3 C4 C5 . . . . 83.3(12)
N1 C3 C4 C5 . . . . -92.6(11)
C5 C4 N2 C6 . . . . -177.1(8)
C3 C4 N2 C6 . . . . -59.5(11)
C4 N2 C6 O2 . . . . -3.5(14)
C4 N2 C6 C7 . . . . 175.4(8)
O2 C6 C7 N3 . . . . -170.8(8)
N2 C6 C7 N3 . . . . 10.2(12)
O2 C6 C7 C17 . . . . 62.8(12)
N2 C6 C7 C17 . . . . -116.2(9)
C6 C7 N3 C8 . . . . 81.3(11)
C17 C7 N3 C8 . . . . -151.0(8)
C7 N3 C8 O3 . . . . -1.5(14)
C7 N3 C8 C9 . . . . 175.1(7)
O3 C8 C9 N5 . . . . 166.2(8)
N3 C8 C9 N5 . . . . -10.5(9)
O3 C8 C9 C10 . . . . -14.8(11)
N3 C8 C9 C10 . . . . 168.4(7)
N5 C9 C10 N4 . . . . -0.3(11)
C8 C9 C10 N4 . . . . -179.1(6)
C9 C10 N4 C11 . . . . -1.7(10)
C10 N4 C11 C16 . . . . 1.6(10)
C10 N4 C11 C12 . . . . -179.2(7)
N4 C11 C12 C13 . . . . -179.7(8)
C16 C11 C12 C13 . . . . -0.5(12)
C11 C12 C13 C14 . . . . -0.6(13)
C12 C13 C14 C15 . . . . 0.6(12)
C13 C14 C15 C16 . . . . 0.4(11)
C14 C15 C16 N5 . . . . 178.8(7)
C14 C15 C16 C11 . . . . -1.4(12)
N4 C11 C16 N5 . . . . 0.4(11)
C12 C11 C16 N5 . . . . -178.8(7)
N4 C11 C16 C15 . . . . -179.4(7)
C12 C11 C16 C15 . . . . 1.5(12)
C10 C9 N5 C16 . . . . 2.2(11)
C8 C9 N5 C16 . . . . -178.9(6)
C15 C16 N5 C9 . . . . 177.5(7)
C11 C16 N5 C9 . . . . -2.3(10)
N3 C7 C17 O4 . . . . -57.4(10)
C6 C7 C17 O4 . . . . 73.8(10)
C7 C17 O4 C18 . . . . 160.8(8)
C17 O4 C18 O5 . . . . -5.4(13)
C17 O4 C18 C19 . . . . 179.2(7)
O5 C18 C19 N6 . . . . 141.8(9)
O4 C18 C19 N6 . . . . -42.7(11)
O5 C18 C19 C20 . . . . -90.5(11)
O4 C18 C19 C20 . . . . 84.9(9)
N6 C19 C20 C21 . . . . -59.8(11)
C18 C19 C20 C21 . . . . 173.4(9)
N6 C19 C20 C22 . . . . 177.2(9)
C18 C19 C20 C22 . . . . 50.4(11)
C18 C19 N6 C23 . . . . -83.1(10)
C20 C19 N6 C23 . . . . 149.5(8)
C18 C19 N6 C25 . . . . 86.7(10)
C20 C19 N6 C25 . . . . -40.8(11)
C19 N6 C23 O6 . . . . -6.5(13)
C25 N6 C23 O6 . . . . -175.9(8)
C19 N6 C23 C2 . . . 4_566 174.6(8)
C25 N6 C23 C2 . . . 4_566 5.2(13)
O7 C26 N7 C28 . . . . 178.7(15)
O7 C26 N7 C27 . . . . -0.(2)
C1 S1 S1 C1 . . 4_566 4_566 -94.6(6)
N6 O6 C23 C2 . . . 4_566 178.9(14)
O6 C23 C2 N1 . . 4_566 4_566 -118.1(9)
C23 C2 N1 C1 . 4_566 4_566 4_566 123.0(10)
